data_7205764
loop_
_publ_author_name
'Lemmerer, Andreas'

_publ_section_title
;
 Steric effects in hydrogen bonded columns of salts of benzoic acid and
 1-adamantanecarboxylic acid with the cyclic amines CnH2n+1NH2, n = 5,
 6, 7, 8 and 12
;
_journal_issue 8
_journal_name_full CrystEngComm
_journal_page_first 2849
_journal_paper_doi 10.1039/c0ce00749h
_journal_volume 13
_journal_year 2011
_chemical_formula_moiety 'C7 H16 N, C7 H5 O2'
_chemical_formula_sum 'C14 H21 N O2'
_chemical_formula_weight 235.32
_chemical_name_systematic
;
(cycloheptylammonium).(benzoate)
;
_space_group_IT_number 88
_symmetry_cell_setting tetragonal
_symmetry_space_group_name_Hall '-I 4ad'
_symmetry_space_group_name_H-M 'I 41/a :2'
_atom_sites_solution_hydrogens geom
_atom_sites_solution_primary direct
_atom_sites_solution_secondary difmap
_audit_conform_dict_location ftp://ftp.iucr.org/pub/cif_core.dic
_audit_conform_dict_name cif_core.dic
_audit_conform_dict_version 2.3
_audit_creation_date 2006-04-29T09:53:29-00:00
_audit_creation_method 'WinGX routine CIF_UPDATE'
_cell_angle_alpha 90
_cell_angle_beta 90
_cell_angle_gamma 90
_cell_formula_units_Z 16
_cell_length_a 29.9753(5)
_cell_length_b 29.9753(5)
_cell_length_c 6.0374(2)
_cell_measurement_reflns_used 3867
_cell_measurement_temperature 173(2)
_cell_measurement_theta_max 25.93
_cell_measurement_theta_min 2.72
_cell_volume 5424.7(2)
_computing_cell_refinement 'SAINT-Plus (Bruker, 2004)'
_computing_data_collection 'APEX2 (Bruker, 2005)'
_computing_data_reduction 'SAINT-Plus and XPREP (Bruker 2004)'
_computing_molecular_graphics
;
Ortep-3 for Windows (Farrugia, 1997) and DIAMOND (Brandenburg, 1999)
;
_computing_publication_material
;
WinGX publication routines (Farrugia, 1999) and PLATON (Spek, 2002)
;
_computing_structure_refinement 'SHELXL-97 (Sheldrick, 2008)'
_computing_structure_solution 'SHELXS-97 (Sheldrick, 2008)'
_diffrn_ambient_temperature 173(2)
_diffrn_measured_fraction_theta_full 1
_diffrn_measured_fraction_theta_max 1
_diffrn_measurement_device_type 'Bruker SMART APEX II CCD area detector'
_diffrn_measurement_method '\w scans'
_diffrn_radiation_type MoK\a
_diffrn_radiation_wavelength 0.71073
_diffrn_reflns_av_R_equivalents 0.0618
_diffrn_reflns_av_unetI/netI 0.0335
_diffrn_reflns_limit_h_max 39
_diffrn_reflns_limit_h_min -39
_diffrn_reflns_limit_k_max 39
_diffrn_reflns_limit_k_min -36
_diffrn_reflns_limit_l_max 7
_diffrn_reflns_limit_l_min -7
_diffrn_reflns_number 29101
_diffrn_reflns_theta_full 28
_diffrn_reflns_theta_max 28
_diffrn_reflns_theta_min 1.36
_diffrn_standards_number 0
_exptl_absorpt_coefficient_mu 0.076
_exptl_absorpt_correction_T_max 0.9960
_exptl_absorpt_correction_T_min 0.9776
_exptl_absorpt_correction_type multi-scan
_exptl_absorpt_process_details 'SADABS (Sheldrick, 1996)'
_exptl_crystal_colour colourless
_exptl_crystal_density_diffrn 1.153
_exptl_crystal_density_method 'not measured'
_exptl_crystal_description needle
_exptl_crystal_F_000 2048
_exptl_crystal_size_max 0.5
_exptl_crystal_size_mid 0.09
_exptl_crystal_size_min 0.05
_refine_diff_density_max 0.208
_refine_diff_density_min -0.195
_refine_diff_density_rms 0.035
_refine_ls_extinction_method none
_refine_ls_goodness_of_fit_ref 1.021
_refine_ls_hydrogen_treatment constr
_refine_ls_matrix_type full
_refine_ls_number_parameters 174
_refine_ls_number_reflns 3276
_refine_ls_number_restraints 192
_refine_ls_restrained_S_all 1.029
_refine_ls_R_factor_all 0.0742
_refine_ls_R_factor_gt 0.0442
_refine_ls_shift/su_max 0.002
_refine_ls_shift/su_mean 0
_refine_ls_structure_factor_coef Fsqd
_refine_ls_weighting_details 'calc w=1/[\s^2^(Fo^2^)+(0.0445P)^2^+2.9342P] where P=(Fo^2^+2Fc^2^)/3'
_refine_ls_weighting_scheme calc
_refine_ls_wR_factor_gt 0.0974
_refine_ls_wR_factor_ref 0.1117
_reflns_number_gt 2299
_reflns_number_total 3276
_reflns_threshold_expression >2sigma(I)
_cod_data_source_file c0ce00749h.txt
_cod_data_source_block 3
_cod_depositor_comments
;
The following automatic conversions were performed:
'_symmetry_cell_setting' value 'Tetragonal' changed to 'tetragonal'
according to '/home/saulius/struct/CIF-dictionaries/cif_core.dic'
dictionary named 'cif_core.dic' version 2.4.1 from 2010-06-29.

Automatic conversion script
Id: cif_fix_enum 1555 2011-01-17 13:19:09Z saulius 
;
_cod_original_sg_symbol_H-M I4(1)/a
_cod_database_code 7205764

loop_
_symmetry_equiv_pos_as_xyz
'x, y, z'
'-x+1/2, -y, z+1/2'
'-y+3/4, x+1/4, z+1/4'
'y+3/4, -x+3/4, z+3/4'
'x+1/2, y+1/2, z+1/2'
'-x+1, -y+1/2, z+1'
'-y+5/4, x+3/4, z+3/4'
'y+5/4, -x+5/4, z+5/4'
'-x, -y, -z'
'x-1/2, y, -z-1/2'
'y-3/4, -x-1/4, -z-1/4'
'-y-3/4, x-3/4, -z-3/4'
'-x+1/2, -y+1/2, -z+1/2'
'x, y+1/2, -z'
'y-1/4, -x+1/4, -z+1/4'
'-y-1/4, x-1/4, -z-1/4'

loop_
_atom_site_label
_atom_site_type_symbol
_atom_site_fract_x
_atom_site_fract_y
_atom_site_fract_z
_atom_site_U_iso_or_equiv
_atom_site_adp_type
_atom_site_occupancy
_atom_site_symmetry_multiplicity
_atom_site_calc_flag
_atom_site_refinement_flags
_atom_site_disorder_assembly
_atom_site_disorder_group
C1 C 0.62338(4) 0.55635(4) 0.6950(2) 0.0237(3) Uani 1 1 d U . .
C2 C 0.62602(5) 0.57602(5) 0.4878(2) 0.0312(3) Uani 1 1 d U . .
H2 H 0.6006 0.5762 0.3936 0.037 Uiso 1 1 calc R . .
C3 C 0.66564(5) 0.59544(5) 0.4173(3) 0.0413(4) Uani 1 1 d U . .
H3 H 0.6672 0.609 0.2753 0.05 Uiso 1 1 calc R . .
C4 C 0.70262(5) 0.59513(6) 0.5522(3) 0.0428(4) Uani 1 1 d U . .
H4 H 0.7295 0.6089 0.5045 0.051 Uiso 1 1 calc R . .
C5 C 0.70063(5) 0.57480(5) 0.7563(3) 0.0419(4) Uani 1 1 d U . .
H5 H 0.7263 0.574 0.8482 0.05 Uiso 1 1 calc R . .
C6 C 0.66114(5) 0.55556(5) 0.8281(3) 0.0316(3) Uani 1 1 d U . .
H6 H 0.6599 0.5417 0.9695 0.038 Uiso 1 1 calc R . .
C7 C 0.58053(4) 0.53654(4) 0.7797(2) 0.0243(3) Uani 1 1 d U . .
O1 O 0.54588(3) 0.53908(3) 0.66040(17) 0.0312(2) Uani 1 1 d U . .
O2 O 0.58087(3) 0.51875(3) 0.96692(16) 0.0336(3) Uani 1 1 d U . .
C8 C 0.48241(5) 0.57295(5) 0.1690(2) 0.0308(3) Uani 1 1 d DU A .
H8 H 0.4678 0.5651 0.0253 0.037 Uiso 1 1 calc R . .
C9 C 0.44579(5) 0.57968(5) 0.3398(3) 0.0412(4) Uani 1 1 d U . .
H9A H 0.4589 0.5766 0.4895 0.049 Uiso 0.864(2) 1 calc PR A 1
H9B H 0.4234 0.5557 0.322 0.049 Uiso 0.864(2) 1 calc PR A 1
H9C H 0.4371 0.5502 0.3995 0.049 Uiso 0.136(2) 1 d PR A 2
H9D H 0.4193 0.5925 0.265 0.049 Uiso 0.136(2) 1 d PR A 2
C10A C 0.42205(6) 0.62477(6) 0.3250(4) 0.0449(5) Uani 0.864(2) 1 d PU A 1
H10A H 0.3908 0.6212 0.3746 0.054 Uiso 0.864(2) 1 calc PR A 1
H10B H 0.4216 0.6347 0.1686 0.054 Uiso 0.864(2) 1 calc PR A 1
C10B C 0.4598(5) 0.6098(4) 0.548(2) 0.047(2) Uani 0.136(2) 1 d PU A 2
H10C H 0.4922 0.608 0.5759 0.057 Uiso 0.136(2) 1 calc PR A 2
H10D H 0.4435 0.6006 0.683 0.057 Uiso 0.136(2) 1 calc PR A 2
C11 C 0.44486(6) 0.66078(6) 0.4670(3) 0.0527(5) Uani 1 1 d U . .
H11A H 0.424 0.6861 0.4858 0.063 Uiso 0.864(2) 1 calc PR A 1
H11B H 0.4509 0.6483 0.6158 0.063 Uiso 0.864(2) 1 calc PR A 1
H11C H 0.4208 0.6603 0.3546 0.063 Uiso 0.136(2) 1 d PR A 2
H11D H 0.4351 0.6788 0.5955 0.063 Uiso 0.136(2) 1 d PR A 2
C12 C 0.48824(6) 0.67816(6) 0.3704(4) 0.0533(5) Uani 1 1 d DU A .
H12A H 0.5007 0.701 0.4717 0.064 Uiso 0.864(2) 1 calc PR A 1
H12B H 0.4818 0.693 0.2273 0.064 Uiso 0.864(2) 1 calc PR A 1
H12C H 0.5145 0.6666 0.4512 0.064 Uiso 0.136(2) 1 d PR A 2
H12D H 0.4892 0.7112 0.367 0.064 Uiso 0.136(2) 1 d PR A 2
C13A C 0.52360(6) 0.64185(6) 0.3324(4) 0.0410(5) Uani 0.864(2) 1 d PDU A 1
H13A H 0.5253 0.6225 0.4649 0.049 Uiso 0.864(2) 1 calc PR A 1
H13B H 0.5531 0.6561 0.3118 0.049 Uiso 0.864(2) 1 calc PR A 1
C13B C 0.4838(5) 0.6563(4) 0.1143(18) 0.051(3) Uani 0.136(2) 1 d PDU A 2
H13C H 0.4523 0.6492 0.0785 0.061 Uiso 0.136(2) 1 calc PR A 2
H13D H 0.4956 0.6771 0.0013 0.061 Uiso 0.136(2) 1 calc PR A 2
C14 C 0.51262(5) 0.61311(5) 0.1279(3) 0.0387(4) Uani 1 1 d DU . .
H14A H 0.4982 0.6324 0.0158 0.046 Uiso 0.864(2) 1 calc PR A 1
H14B H 0.541 0.6022 0.0637 0.046 Uiso 0.864(2) 1 calc PR A 1
H14C H 0.5287 0.6093 -0.0141 0.046 Uiso 0.136(2) 1 d PR A 2
H14D H 0.535 0.6154 0.248 0.046 Uiso 0.136(2) 1 d PR A 2
N1 N 0.50995(4) 0.53383(4) 0.23895(19) 0.0266(3) Uani 1 1 d DU . .
H1A H 0.523 0.5398 0.3718 0.04 Uiso 1 1 calc RD A .
H1B H 0.5314 0.5286 0.1357 0.04 Uiso 1 1 calc RD . .
H1C H 0.4922 0.5094 0.252 0.04 Uiso 1 1 calc RDU . .

loop_
_atom_site_aniso_label
_atom_site_aniso_U_11
_atom_site_aniso_U_22
_atom_site_aniso_U_33
_atom_site_aniso_U_23
_atom_site_aniso_U_13
_atom_site_aniso_U_12
C1 0.0230(6) 0.0224(6) 0.0258(7) -0.0046(5) 0.0015(5) -0.0013(5)
C2 0.0290(7) 0.0356(8) 0.0290(7) 0.0003(6) -0.0006(6) -0.0046(6)
C3 0.0421(9) 0.0460(9) 0.0358(9) 0.0028(7) 0.0088(7) -0.0114(7)
C4 0.0295(8) 0.0461(9) 0.0529(10) -0.0068(8) 0.0117(7) -0.0126(7)
C5 0.0263(7) 0.0476(9) 0.0519(10) -0.0053(8) -0.0058(7) -0.0063(7)
C6 0.0294(7) 0.0335(7) 0.0318(8) -0.0009(6) -0.0037(6) -0.0032(6)
C7 0.0238(6) 0.0245(6) 0.0247(7) -0.0032(5) 0.0006(5) -0.0009(5)
O1 0.0239(5) 0.0393(6) 0.0304(5) 0.0032(4) -0.0039(4) -0.0075(4)
O2 0.0297(5) 0.0445(6) 0.0265(5) 0.0072(5) 0.0022(4) -0.0017(4)
C8 0.0307(7) 0.0323(7) 0.0293(7) 0.0000(6) -0.0039(6) -0.0009(6)
C9 0.0304(8) 0.0367(8) 0.0566(11) -0.0005(8) 0.0091(7) -0.0028(6)
C10A 0.0286(9) 0.0408(10) 0.0654(14) -0.0028(10) 0.0023(9) 0.0036(7)
C10B 0.052(7) 0.048(4) 0.042(5) -0.003(4) 0.012(5) 0.015(4)
C11 0.0553(11) 0.0431(9) 0.0596(12) -0.0116(9) 0.0040(9) 0.0119(8)
C12 0.0493(10) 0.0332(9) 0.0774(14) -0.0133(9) -0.0058(9) 0.0029(7)
C13A 0.0312(9) 0.0327(9) 0.0590(13) -0.0032(9) -0.0039(9) -0.0047(7)
C13B 0.063(7) 0.039(4) 0.050(4) 0.017(5) -0.001(5) 0.009(4)
C14 0.0413(9) 0.0337(8) 0.0411(9) 0.0069(7) 0.0080(7) -0.0005(7)
N1 0.0252(6) 0.0311(6) 0.0235(6) 0.0006(5) 0.0007(5) -0.0055(4)

loop_
_atom_type_symbol
_atom_type_description
_atom_type_scat_dispersion_real
_atom_type_scat_dispersion_imag
_atom_type_scat_source
C C 0.0033 0.0016 'International Tables Vol C Tables 4.2.6.8 and 6.1.1.4'
H H 0 0 'International Tables Vol C Tables 4.2.6.8 and 6.1.1.4'
N N 0.0061 0.0033 'International Tables Vol C Tables 4.2.6.8 and 6.1.1.4'
O O 0.0106 0.006 'International Tables Vol C Tables 4.2.6.8 and 6.1.1.4'

loop_
_exptl_crystal_face_index_h
_exptl_crystal_face_index_k
_exptl_crystal_face_index_l
_exptl_crystal_face_perp_dist
0 -1 0 0.07
0 1 0 0.02
0 0 1 0.03
0 0 -1 0.02
1 0 0 0.25
-1 0 0 0.25

loop_
_geom_angle_atom_site_label_1
_geom_angle_atom_site_label_2
_geom_angle_atom_site_label_3
_geom_angle
_geom_angle_site_symmetry_1
_geom_angle_site_symmetry_3
_geom_angle_publ_flag
C2 C1 C6 118.92(12) . . ?
C2 C1 C7 121.57(12) . . ?
C6 C1 C7 119.50(13) . . ?
C1 C2 C3 120.25(14) . . ?
C1 C2 H2 119.9 . . ?
C3 C2 H2 119.9 . . ?
C4 C3 C2 120.31(15) . . ?
C4 C3 H3 119.8 . . ?
C2 C3 H3 119.8 . . ?
C3 C4 C5 119.88(14) . . ?
C3 C4 H4 120.1 . . ?
C5 C4 H4 120.1 . . ?
C4 C5 C6 120.07(15) . . ?
C4 C5 H5 120 . . ?
C6 C5 H5 120 . . ?
C5 C6 C1 120.54(15) . . ?
C5 C6 H6 119.7 . . ?
C1 C6 H6 119.7 . . ?
O2 C7 O1 123.15(12) . . ?
O2 C7 C1 117.96(12) . . ?
O1 C7 C1 118.89(12) . . ?
N1 C8 C9 108.13(12) . . ?
N1 C8 C14 109.68(11) . . ?
C9 C8 C14 115.72(13) . . ?
N1 C8 H8 107.7 . . ?
C9 C8 H8 107.7 . . ?
C14 C8 H8 107.7 . . ?
C8 C9 C10A 114.42(14) . . ?
C8 C9 C10B 114.7(5) . . ?
C10A C9 C10B 70.7(5) . . ?
C8 C9 H9A 108.7 . . ?
C10A C9 H9A 108.7 . . ?
C8 C9 H9B 108.7 . . ?
C10A C9 H9B 108.7 . . ?
C10B C9 H9B 132.2 . . ?
H9A C9 H9B 107.6 . . ?
C8 C9 H9C 108.5 . . ?
C10A C9 H9C 133.5 . . ?
C10B C9 H9C 106.7 . . ?
H9A C9 H9C 72 . . ?
C8 C9 H9D 108.7 . . ?
C10B C9 H9D 110.4 . . ?
H9A C9 H9D 140.4 . . ?
H9B C9 H9D 71.8 . . ?
H9C C9 H9D 107.6 . . ?
C9 C10A C11 112.35(15) . . ?
C11 C10A H9D 152.2 . . ?
C9 C10A H10A 109.1 . . ?
C11 C10A H10A 109.1 . . ?
H9D C10A H10A 86 . . ?
C9 C10A H10B 109.1 . . ?
C11 C10A H10B 109.1 . . ?
H9D C10A H10B 86.9 . . ?
H10A C10A H10B 107.9 . . ?
C9 C10A H11C 151.2 . . ?
H9D C10A H11C 167.3 . . ?
H10A C10A H11C 91.4 . . ?
H10B C10A H11C 82 . . ?
C9 C10B C11 102.6(8) . . ?
C9 C10B H10C 111.3 . . ?
C11 C10B H10C 111.3 . . ?
C9 C10B H10D 111.3 . . ?
C11 C10B H10D 111.3 . . ?
H10C C10B H10D 109.2 . . ?
C12 C11 C10A 114.04(16) . . ?
C12 C11 C10B 101.4(5) . . ?
C10A C11 C10B 68.8(5) . . ?
C12 C11 H11A 108.7 . . ?
C10A C11 H11A 108.7 . . ?
C10B C11 H11A 147.1 . . ?
C12 C11 H11B 108.7 . . ?
C10A C11 H11B 108.7 . . ?
C10B C11 H11B 48.5 . . ?
H11A C11 H11B 107.6 . . ?
C12 C11 H11C 111.4 . . ?
C10B C11 H11C 112.4 . . ?
H11A C11 H11C 68.3 . . ?
H11B C11 H11C 138.6 . . ?
C12 C11 H11D 111.5 . . ?
C10A C11 H11D 133.5 . . ?
C10B C11 H11D 110.6 . . ?
H11A C11 H11D 46 . . ?
H11B C11 H11D 63.3 . . ?
H11C C11 H11D 109.3 . . ?
C11 C12 C13A 113.90(15) . . ?
C11 C12 C13B 98.7(5) . . ?
C13A C12 C13B 69.1(4) . . ?
C11 C12 H12A 108.8 . . ?
C13A C12 H12A 108.8 . . ?
C13B C12 H12A 149.9 . . ?
C11 C12 H12B 108.8 . . ?
C13A C12 H12B 108.8 . . ?
C13B C12 H12B 50 . . ?
H12A C12 H12B 107.7 . . ?
C11 C12 H12C 111.9 . . ?
C13B C12 H12C 112.3 . . ?
H12A C12 H12C 68.7 . . ?
H12B C12 H12C 137.9 . . ?
C11 C12 H12D 112.1 . . ?
C13A C12 H12D 133.2 . . ?
C13B C12 H12D 111.8 . . ?
H12A C12 H12D 46.5 . . ?
H12B C12 H12D 62.6 . . ?
H12C C12 H12D 109.7 . . ?
C12 C13A C14 111.60(15) . . ?
C14 C13A H12C 150.8 . . ?
C12 C13A H13A 109.3 . . ?
C14 C13A H13A 109.3 . . ?
H12C C13A H13A 83 . . ?
C12 C13A H13B 109.3 . . ?
C14 C13A H13B 109.3 . . ?
H12C C13A H13B 90.7 . . ?
H13A C13A H13B 108 . . ?
C12 C13A H14D 150.6 . . ?
H12C C13A H14D 168 . . ?
H13A C13A H14D 85.9 . . ?
H13B C13A H14D 88.4 . . ?
C14 C13B C12 103.3(6) . . ?
C14 C13B H13C 111.1 . . ?
C12 C13B H13C 111.1 . . ?
C14 C13B H13D 111.1 . . ?
C12 C13B H13D 111.1 . . ?
H13C C13B H13D 109.1 . . ?
C8 C14 C13A 115.94(13) . . ?
C8 C14 C13B 109.6(5) . . ?
C13A C14 C13B 72.3(4) . . ?
C8 C14 H14A 108.3 . . ?
C13A C14 H14A 108.3 . . ?
C8 C14 H14B 108.3 . . ?
C13A C14 H14B 108.3 . . ?
C13B C14 H14B 136.8 . . ?
H14A C14 H14B 107.4 . . ?
C8 C14 H14C 109.8 . . ?
C13A C14 H14C 130.9 . . ?
C13B C14 H14C 108.6 . . ?
H14A C14 H14C 71.7 . . ?
C8 C14 H14D 109.7 . . ?
C13B C14 H14D 111 . . ?
H14A C14 H14D 139.1 . . ?
H14B C14 H14D 74.1 . . ?
H14C C14 H14D 108.2 . . ?
C8 N1 H1A 109.5 . . ?
C8 N1 H1B 109.5 . . ?
H1A N1 H1B 109.5 . . ?
C8 N1 H1C 109.5 . . ?
H1A N1 H1C 109.5 . . ?
H1B N1 H1C 109.5 . . ?

loop_
_geom_bond_atom_site_label_1
_geom_bond_atom_site_label_2
_geom_bond_distance
_geom_bond_site_symmetry_2
_geom_bond_publ_flag
C1 C2 1.385(2) . ?
C1 C6 1.3883(19) . ?
C1 C7 1.5049(18) . ?
C2 C3 1.389(2) . ?
C2 H2 0.95 . ?
C3 C4 1.375(2) . ?
C3 H3 0.95 . ?
C4 C5 1.376(2) . ?
C4 H4 0.95 . ?
C5 C6 1.386(2) . ?
C5 H5 0.95 . ?
C6 H6 0.95 . ?
C7 O2 1.2498(16) . ?
C7 O1 1.2661(16) . ?
C8 N1 1.4950(18) . ?
C8 C9 1.520(2) . ?
C8 C14 1.527(2) . ?
C8 H8 1 . ?
C9 C10A 1.530(2) . ?
C9 C10B 1.601(14) . ?
C9 H9A 0.99 . ?
C9 H9B 0.99 . ?
C9 H9C 0.99 . ?
C9 H9D 0.99 . ?
C10A C11 1.539(3) . ?
C10A H9D 1.0369 . ?
C10A H10A 0.99 . ?
C10A H10B 0.99 . ?
C10A H11C 1.0796 . ?
C10B C11 1.666(13) . ?
C10B H10C 0.99 . ?
C10B H10D 0.99 . ?
C11 C12 1.517(3) . ?
C11 H11A 0.99 . ?
C11 H11B 0.99 . ?
C11 H11C 0.99 . ?
C11 H11D 0.99 . ?
C12 C13A 1.537(2) . ?
C12 C13B 1.684(11) . ?
C12 H12A 0.99 . ?
C12 H12B 0.99 . ?
C12 H12C 0.99 . ?
C12 H12D 0.99 . ?
C13A C14 1.541(2) . ?
C13A H12C 1.0671 . ?
C13A H13A 0.99 . ?
C13A H13B 0.99 . ?
C13A H14D 1.0039 . ?
C13B C14 1.560(10) . ?
C13B H13C 0.99 . ?
C13B H13D 0.99 . ?
C14 H14A 0.99 . ?
C14 H14B 0.99 . ?
C14 H14C 0.99 . ?
C14 H14D 0.99 . ?
N1 H1A 0.91 . ?
N1 H1B 0.91 . ?
N1 H1C 0.91 . ?

loop_
_geom_hbond_atom_site_label_D
_geom_hbond_atom_site_label_H
_geom_hbond_atom_site_label_A
_geom_hbond_distance_DH
_geom_hbond_distance_HA
_geom_hbond_distance_DA
_geom_hbond_angle_DHA
_geom_hbond_site_symmetry_A
N1 H1A O1 0.91 1.87 2.768(2) 167 .
N1 H1B O2 0.91 1.82 2.724(2) 171 1_554
N1 H1C O1 0.91 1.92 2.819(2) 169 9_666

loop_
_geom_torsion_atom_site_label_1
_geom_torsion_atom_site_label_2
_geom_torsion_atom_site_label_3
_geom_torsion_atom_site_label_4
_geom_torsion
_geom_torsion_site_symmetry_1
_geom_torsion_site_symmetry_2
_geom_torsion_site_symmetry_3
_geom_torsion_site_symmetry_4
_geom_torsion_publ_flag
C6 C1 C2 C3 -1.4(2) . . . . ?
C7 C1 C2 C3 177.71(13) . . . . ?
C1 C2 C3 C4 0.3(2) . . . . ?
C2 C3 C4 C5 1.2(3) . . . . ?
C3 C4 C5 C6 -1.5(2) . . . . ?
C4 C5 C6 C1 0.3(2) . . . . ?
C2 C1 C6 C5 1.1(2) . . . . ?
C7 C1 C6 C5 -178.04(13) . . . . ?
C2 C1 C7 O2 178.93(12) . . . . ?
C6 C1 C7 O2 -1.97(19) . . . . ?
C2 C1 C7 O1 -1.93(19) . . . . ?
C6 C1 C7 O1 177.17(12) . . . . ?
N1 C8 C9 C10A 165.45(13) . . . . ?
C14 C8 C9 C10A 42.0(2) . . . . ?
N1 C8 C9 C10B 86.4(5) . . . . ?
C14 C8 C9 C10B -37.0(5) . . . . ?
C8 C9 C10A C11 -89.5(2) . . . . ?
C10B C9 C10A C11 19.6(5) . . . . ?
C8 C9 C10B C11 91.7(6) . . . . ?
C10A C9 C10B C11 -17.1(4) . . . . ?
C9 C10A C11 C12 74.4(2) . . . . ?
C9 C10A C11 C10B -19.0(5) . . . . ?
C9 C10B C11 C12 -94.4(6) . . . . ?
C9 C10B C11 C10A 17.2(4) . . . . ?
C10A C11 C12 C13A -58.3(2) . . . . ?
C10B C11 C12 C13A 13.4(5) . . . . ?
C10A C11 C12 C13B 12.6(4) . . . . ?
C10B C11 C12 C13B 84.3(6) . . . . ?
C11 C12 C13A C14 75.3(2) . . . . ?
C13B C12 C13A C14 -15.2(5) . . . . ?
C11 C12 C13B C14 -98.0(7) . . . . ?
C13A C12 C13B C14 14.3(5) . . . . ?
N1 C8 C14 C13A -86.40(16) . . . . ?
C9 C8 C14 C13A 36.23(19) . . . . ?
N1 C8 C14 C13B -165.7(4) . . . . ?
C9 C8 C14 C13B -43.1(5) . . . . ?
C12 C13A C14 C8 -87.54(18) . . . . ?
C12 C13A C14 C13B 16.1(6) . . . . ?
C12 C13B C14 C8 98.0(7) . . . . ?
C12 C13B C14 C13A -14.0(5) . . . . ?
